data_1562152
loop_
_publ_author_name
'Li, Honghong'
'Yu, Tanlai'
'An, Li'
'Wang, Yilin'
'Shen, Junju'
'Fu, Yangbo'
'Fu, Yunlong'

_publ_section_title
;
 Heterometal silver/copper(I) modulated thermochromism of two
 isostructural iodoplumbates
;
_journal_name_full 'Journal of Solid State Chemistry'
_journal_page_first 140
_journal_page_last 144
_journal_paper_doi 10.1016/j.jssc.2014.09.036
_journal_volume 221
_journal_year 2015
_chemical_formula_moiety 'Ag2 I22 Pb7, 2(C24 H56 N8 O8 Y)'
_chemical_formula_sum 'C48 H112 Ag2 I22 N16 O16 Pb7 Y2'
_chemical_formula_weight 5805.23
_space_group_IT_number 2
_space_group_name_Hall '-P 1'
_space_group_name_H-M_alt 'P -1'
_symmetry_cell_setting triclinic
_symmetry_space_group_name_Hall '-P 1'
_symmetry_space_group_name_H-M 'P -1'
_atom_sites_solution_hydrogens geom
_atom_sites_solution_primary direct
_atom_sites_solution_secondary difmap
_audit_creation_method SHELXL-97
_cell_angle_alpha 67.172(2)
_cell_angle_beta 67.267(3)
_cell_angle_gamma 64.004(3)
_cell_formula_units_Z 1
_cell_length_a 15.1646(6)
_cell_length_b 15.6356(5)
_cell_length_c 16.6409(4)
_cell_measurement_reflns_used 10219
_cell_measurement_temperature 99.95(10)
_cell_measurement_theta_max 30.6980
_cell_measurement_theta_min 2.7820
_cell_volume 3155.2(2)
_computing_cell_refinement
;
CrysAlisPro, Agilent Technologies,
Version 1.171.37.33 (release 27-03-2014 CrysAlis171 .NET)
(compiled Mar 27 2014,17:12:48)
;
_computing_data_collection
;
CrysAlisPro, Agilent Technologies,
Version 1.171.37.33 (release 27-03-2014 CrysAlis171 .NET)
(compiled Mar 27 2014,17:12:48)
;
_computing_data_reduction
;
CrysAlisPro, Agilent Technologies,
Version 1.171.37.33 (release 27-03-2014 CrysAlis171 .NET)
(compiled Mar 27 2014,17:12:48)
;
_computing_structure_refinement 'SHELXL-97 (Sheldrick, 1997)'
_computing_structure_solution 'SHELXS-97 (Sheldrick, 1990)'
_diffrn_ambient_temperature 99.95(10)
_diffrn_detector_area_resol_mean 16.0710
_diffrn_measured_fraction_theta_full 0.999
_diffrn_measured_fraction_theta_max 0.999
_diffrn_measurement_device_type 'Xcalibur, Eos, Gemini'
_diffrn_radiation_monochromator graphite
_diffrn_radiation_source 'fine-focus sealed tube'
_diffrn_radiation_type MoK\a
_diffrn_radiation_wavelength 0.71073
_diffrn_reflns_av_R_equivalents 0.0408
_diffrn_reflns_av_unetI/netI 0.0593
_diffrn_reflns_limit_h_max 17
_diffrn_reflns_limit_h_min -18
_diffrn_reflns_limit_k_max 17
_diffrn_reflns_limit_k_min -18
_diffrn_reflns_limit_l_max 14
_diffrn_reflns_limit_l_min -19
_diffrn_reflns_number 23685
_diffrn_reflns_theta_full 25.00
_diffrn_reflns_theta_max 25.00
_diffrn_reflns_theta_min 2.68
_exptl_absorpt_coefficient_mu 15.940
_exptl_absorpt_correction_T_max 1.00000
_exptl_absorpt_correction_T_min 0.18054
_exptl_absorpt_correction_type multi-scan
_exptl_absorpt_process_details
;
CrysAlisPro, Agilent Technologies,
Version 1.171.37.33 (release 27-03-2014 CrysAlis171 .NET)
(compiled Mar 27 2014,17:12:48)
Empirical absorption correction using spherical harmonics,
 implemented in SCALE3 ABSPACK scaling algorithm.
;
_exptl_crystal_colour yellow
_exptl_crystal_density_diffrn 3.055
_exptl_crystal_density_method 'not measured'
_exptl_crystal_description block
_exptl_crystal_F_000 2552
_exptl_crystal_size_max 0.18
_exptl_crystal_size_mid 0.15
_exptl_crystal_size_min 0.11
_refine_diff_density_max 1.872
_refine_diff_density_min -2.385
_refine_diff_density_rms 0.274
_refine_ls_extinction_method SHELXL
_refine_ls_goodness_of_fit_ref 1.047
_refine_ls_hydrogen_treatment constr
_refine_ls_matrix_type full
_refine_ls_number_parameters 535
_refine_ls_number_reflns 11105
_refine_ls_number_restraints 256
_refine_ls_restrained_S_all 1.039
_refine_ls_R_factor_all 0.0490
_refine_ls_R_factor_gt 0.0362
_refine_ls_shift/su_max 0.001
_refine_ls_shift/su_mean 0.000
_refine_ls_structure_factor_coef Fsqd
_refine_ls_weighting_details 'calc w=1/[\s^2^(Fo^2^)+(0.0212P)^2^+0.0000P] where P=(Fo^2^+2Fc^2^)/3'
_refine_ls_weighting_scheme calc
_refine_ls_wR_factor_gt 0.0677
_refine_ls_wR_factor_ref 0.0710
_reflns_number_gt 9268
_reflns_number_total 11105
_reflns_threshold_expression >2sigma(I)
_cod_data_source_file JSSC-2015-221-140.cif
_cod_data_source_block compound2-100k
_cod_original_cell_volume 3155.22(18)
_cod_database_code 1562152

loop_
_symmetry_equiv_pos_as_xyz
'x, y, z'
'-x, -y, -z'

loop_
_atom_site_label
_atom_site_type_symbol
_atom_site_fract_x
_atom_site_fract_y
_atom_site_fract_z
_atom_site_U_iso_or_equiv
_atom_site_adp_type
_atom_site_occupancy
_atom_site_symmetry_multiplicity
_atom_site_calc_flag
_atom_site_refinement_flags
_atom_site_disorder_assembly
_atom_site_disorder_group
Pb1 Pb 0.0000 0.0000 1.0000 0.01473(12) Uani 1 2 d S . .
Pb2 Pb 0.14785(3) 0.15298(2) 0.78783(2) 0.01327(9) Uani 1 1 d . . .
Pb3 Pb 0.31001(2) 0.30084(2) 0.58672(2) 0.01039(8) Uani 1 1 d . . .
Pb4 Pb 0.46886(2) 0.46745(2) 0.37075(2) 0.01062(8) Uani 1 1 d . . .
Ag1 Ag 0.49081(5) 0.29595(5) 0.66228(5) 0.01859(17) Uani 1 1 d . . .
I1 I -0.03406(5) 0.10270(4) 0.79679(4) 0.02045(15) Uani 1 1 d . . .
I2 I 0.01627(4) 0.20708(4) 0.97468(4) 0.01572(14) Uani 1 1 d . . .
I3 I 0.23959(5) -0.06467(4) 0.89920(4) 0.01959(14) Uani 1 1 d . . .
I4 I 0.08518(4) 0.38958(4) 0.68014(4) 0.01428(13) Uani 1 1 d . . .
I5 I 0.27067(4) 0.11986(4) 0.58578(4) 0.01562(14) Uani 1 1 d . . .
I6 I 0.35338(4) 0.19245(4) 0.78948(4) 0.01433(13) Uani 1 1 d . . .
I7 I 0.34872(4) 0.49012(4) 0.59679(4) 0.01210(13) Uani 1 1 d . . .
I8 I 0.56509(4) 0.23936(4) 0.49696(4) 0.01286(13) Uani 1 1 d . . .
I9 I 0.27887(4) 0.42195(4) 0.39404(4) 0.01290(13) Uani 1 1 d . . .
I10 I 0.55873(4) 0.41536(4) 0.19249(4) 0.01824(14) Uani 1 1 d . . .
I11 I 0.35936(4) 0.69387(4) 0.29081(4) 0.01343(13) Uani 1 1 d . . .
Y1 Y 0.82381(6) 0.75366(5) 0.78897(5) 0.00746(18) Uani 1 1 d U . .
O1 O 0.8660(4) 0.6299(4) 0.9145(4) 0.0133(13) Uani 1 1 d U . .
O2 O 0.7632(4) 0.6283(4) 0.8124(4) 0.0139(14) Uani 1 1 d . . .
O3 O 0.6629(4) 0.7847(4) 0.8959(4) 0.0157(14) Uani 1 1 d U . .
O4 O 0.7089(4) 0.8317(4) 0.7018(4) 0.0159(14) Uani 1 1 d U . .
O5 O 0.8654(4) 0.8899(4) 0.6725(4) 0.0147(13) Uani 1 1 d U . .
O6 O 0.8054(4) 0.8586(4) 0.8651(4) 0.0140(13) Uani 1 1 d U . .
O7 O 0.9916(4) 0.7333(4) 0.7762(3) 0.0127(13) Uani 1 1 d . . .
O8 O 0.9238(4) 0.6796(4) 0.6724(4) 0.0177(14) Uani 1 1 d U . .
C1 C 0.8667(6) 0.6265(6) 0.9886(6) 0.0139(19) Uani 1 1 d U . .
H1 H 0.8656 0.6828 0.9961 0.017 Uiso 1 1 calc R . .
C2 C 0.8695(7) 0.5480(7) 1.1472(6) 0.027(2) Uani 1 1 d U . .
H2A H 0.8094 0.5375 1.1918 0.040 Uiso 1 1 calc R . .
H2B H 0.8710 0.6104 1.1430 0.040 Uiso 1 1 calc R . .
H2C H 0.9286 0.4962 1.1643 0.040 Uiso 1 1 calc R . .
C3 C 0.8680(7) 0.4588(6) 1.0536(6) 0.018(2) Uani 1 1 d U . .
H3A H 0.8859 0.4603 0.9912 0.027 Uiso 1 1 calc R . .
H3B H 0.8014 0.4541 1.0828 0.027 Uiso 1 1 calc R . .
H3C H 0.9164 0.4028 1.0827 0.027 Uiso 1 1 calc R . .
C4 C 0.7999(6) 0.5459(6) 0.7968(6) 0.0123(19) Uani 1 1 d U . .
H4 H 0.8547 0.5360 0.7465 0.015 Uiso 1 1 calc R . .
C5 C 0.8039(7) 0.3827(6) 0.8190(6) 0.021(2) Uani 1 1 d U . .
H5A H 0.8632 0.3817 0.7690 0.031 Uiso 1 1 calc R . .
H5B H 0.7522 0.3799 0.8015 0.031 Uiso 1 1 calc R . .
H5C H 0.8210 0.3269 0.8688 0.031 Uiso 1 1 calc R . .
C6 C 0.6807(7) 0.4827(6) 0.9271(6) 0.020(2) Uani 1 1 d U . .
H6A H 0.6183 0.5056 0.9109 0.030 Uiso 1 1 calc R . .
H6B H 0.6792 0.5291 0.9525 0.030 Uiso 1 1 calc R . .
H6C H 0.6885 0.4197 0.9707 0.030 Uiso 1 1 calc R . .
C7 C 0.5888(7) 0.7598(6) 0.9144(6) 0.019(2) Uani 1 1 d U . .
H7 H 0.5620 0.7730 0.8675 0.023 Uiso 1 1 calc R . .
C8 C 0.5885(7) 0.6896(6) 1.0700(6) 0.023(2) Uani 1 1 d U . .
H8A H 0.6374 0.7217 1.0506 0.034 Uiso 1 1 calc R . .
H8B H 0.6213 0.6195 1.0873 0.034 Uiso 1 1 calc R . .
H8C H 0.5356 0.7106 1.1206 0.034 Uiso 1 1 calc R . .
C9 C 0.4577(7) 0.6890(6) 1.0147(6) 0.020(2) Uani 1 1 d U . .
H9A H 0.4345 0.7152 0.9611 0.030 Uiso 1 1 calc R . .
H9B H 0.4043 0.7158 1.0622 0.030 Uiso 1 1 calc R . .
H9C H 0.4764 0.6185 1.0328 0.030 Uiso 1 1 calc R . .
C10 C 0.6438(6) 0.8141(6) 0.6917(5) 0.0092(18) Uani 1 1 d U . .
H10 H 0.6523 0.7481 0.7039 0.011 Uiso 1 1 calc R . .
C11 C 0.5470(7) 0.9862(6) 0.6414(7) 0.030(2) Uani 1 1 d U . .
H11A H 0.6039 0.9936 0.6469 0.046 Uiso 1 1 calc R . .
H11B H 0.4859 1.0174 0.6815 0.046 Uiso 1 1 calc R . .
H11C H 0.5415 1.0164 0.5803 0.046 Uiso 1 1 calc R . .
C12 C 0.4872(7) 0.8544(6) 0.6540(6) 0.025(2) Uani 1 1 d U . .
H12A H 0.5030 0.7842 0.6749 0.037 Uiso 1 1 calc R . .
H12B H 0.4881 0.8761 0.5913 0.037 Uiso 1 1 calc R . .
H12C H 0.4209 0.8860 0.6885 0.037 Uiso 1 1 calc R . .
C13 C 0.8609(6) 0.9223(6) 0.5932(6) 0.016(2) Uani 1 1 d U . .
H13 H 0.8563 0.8815 0.5677 0.019 Uiso 1 1 calc R . .
C14 C 0.8610(8) 1.0813(7) 0.5803(7) 0.032(3) Uani 1 1 d U . .
H14A H 0.8596 1.0516 0.6430 0.049 Uiso 1 1 calc R . .
H14B H 0.8018 1.1392 0.5744 0.049 Uiso 1 1 calc R . .
H14C H 0.9209 1.0994 0.5487 0.049 Uiso 1 1 calc R . .
C15 C 0.8590(8) 1.0440(7) 0.4487(6) 0.032(3) Uani 1 1 d U . .
H15A H 0.8594 0.9911 0.4325 0.048 Uiso 1 1 calc R . .
H15B H 0.9172 1.0629 0.4106 0.048 Uiso 1 1 calc R . .
H15C H 0.7982 1.0994 0.4412 0.048 Uiso 1 1 calc R . .
C16 C 0.7495(6) 0.9157(6) 0.9132(6) 0.018(2) Uani 1 1 d U . .
H16 H 0.7647 0.9039 0.9665 0.022 Uiso 1 1 calc R . .
C17 C 0.6076(8) 1.0617(7) 0.9515(7) 0.033(3) Uani 1 1 d U . .
H17A H 0.6147 1.1252 0.9192 0.049 Uiso 1 1 calc R . .
H17B H 0.6308 1.0367 1.0051 0.049 Uiso 1 1 calc R . .
H17C H 0.5375 1.0677 0.9680 0.049 Uiso 1 1 calc R . .
C18 C 0.6384(7) 1.0191(6) 0.8129(6) 0.025(2) Uani 1 1 d U . .
H18A H 0.6900 0.9794 0.7735 0.038 Uiso 1 1 calc R . .
H18B H 0.6290 1.0875 0.7826 0.038 Uiso 1 1 calc R . .
H18C H 0.5758 1.0077 0.8288 0.038 Uiso 1 1 calc R . .
C19 C 1.0301(6) 0.7851(6) 0.7837(5) 0.0103(18) Uani 1 1 d U . .
H19 H 0.9870 0.8373 0.8095 0.012 Uiso 1 1 calc R . .
C20 C 1.1724(7) 0.8269(6) 0.7733(6) 0.021(2) Uani 1 1 d U . .
H20A H 1.1191 0.8747 0.8041 0.031 Uiso 1 1 calc R . .
H20B H 1.2079 0.8601 0.7166 0.031 Uiso 1 1 calc R . .
H20C H 1.2190 0.7831 0.8098 0.031 Uiso 1 1 calc R . .
C21 C 1.2015(6) 0.6902(6) 0.7123(6) 0.017(2) Uani 1 1 d U . .
H21A H 1.2264 0.7187 0.6492 0.025 Uiso 1 1 calc R . .
H21B H 1.1681 0.6469 0.7192 0.025 Uiso 1 1 calc R . .
H21C H 1.2573 0.6534 0.7395 0.025 Uiso 1 1 calc R . .
C22 C 1.0068(7) 0.6812(6) 0.6177(6) 0.009(2) Uani 0.87 1 d P . .
C23 C 1.1318(7) 0.6746(6) 0.4722(6) 0.025(2) Uani 1 1 d U . .
C24 C 0.9675(8) 0.6526(7) 0.5016(7) 0.035(2) Uani 1 1 d DU . .
C22' C 0.933(3) 0.704(5) 0.590(4) 0.019(14) Uani 0.13 1 d PDU . .
N1 N 0.8687(5) 0.5480(5) 1.0599(4) 0.0123(16) Uani 1 1 d U . .
N2 N 0.7665(5) 0.4732(4) 0.8461(4) 0.0106(15) Uani 1 1 d U . .
N3 N 0.5450(5) 0.7154(4) 0.9967(4) 0.0101(16) Uani 1 1 d . . .
N4 N 0.5622(5) 0.8802(5) 0.6652(4) 0.0127(15) Uani 1 1 d U . .
N5 N 0.8621(6) 1.0115(5) 0.5420(5) 0.0200(18) Uani 1 1 d U . .
N6 N 0.6691(5) 0.9931(5) 0.8935(5) 0.0168(17) Uani 1 1 d U . .
N7 N 1.1281(5) 0.7698(4) 0.7570(4) 0.0102(15) Uani 1 1 d U . .
N8 N 1.0306(5) 0.6722(5) 0.5347(5) 0.0150(16) Uani 1 1 d DU . .

loop_
_atom_site_aniso_label
_atom_site_aniso_U_11
_atom_site_aniso_U_22
_atom_site_aniso_U_33
_atom_site_aniso_U_23
_atom_site_aniso_U_13
_atom_site_aniso_U_12
Pb1 0.0199(3) 0.0140(2) 0.0116(3) -0.0012(2) -0.0032(2) -0.0096(2)
Pb2 0.0181(2) 0.01424(17) 0.00751(19) -0.00104(14) -0.00260(14) -0.00770(15)
Pb3 0.01265(18) 0.01355(17) 0.00562(18) -0.00099(14) -0.00274(13) -0.00604(14)
Pb4 0.01415(19) 0.01194(16) 0.00603(18) 0.00084(13) -0.00385(13) -0.00638(14)
Ag1 0.0210(4) 0.0220(4) 0.0174(4) -0.0042(3) -0.0093(3) -0.0084(3)
I1 0.0222(4) 0.0204(3) 0.0230(4) -0.0054(3) -0.0102(3) -0.0073(3)
I2 0.0257(4) 0.0155(3) 0.0084(3) -0.0034(2) -0.0026(2) -0.0106(3)
I3 0.0211(4) 0.0168(3) 0.0232(4) -0.0048(3) -0.0103(3) -0.0051(3)
I4 0.0139(3) 0.0172(3) 0.0105(3) -0.0055(2) -0.0033(2) -0.0025(2)
I5 0.0219(3) 0.0150(3) 0.0122(3) -0.0057(2) -0.0041(2) -0.0067(3)
I6 0.0182(3) 0.0176(3) 0.0085(3) 0.0014(2) -0.0061(2) -0.0092(3)
I7 0.0144(3) 0.0114(3) 0.0113(3) -0.0038(2) -0.0038(2) -0.0039(2)
I8 0.0141(3) 0.0134(3) 0.0099(3) -0.0033(2) -0.0024(2) -0.0040(2)
I9 0.0172(3) 0.0162(3) 0.0081(3) -0.0003(2) -0.0060(2) -0.0082(2)
I10 0.0217(3) 0.0208(3) 0.0070(3) -0.0018(2) -0.0039(2) -0.0042(3)
I11 0.0147(3) 0.0147(3) 0.0120(3) -0.0016(2) -0.0053(2) -0.0060(2)
Y1 0.0104(4) 0.0083(4) 0.0030(4) 0.0003(3) -0.0029(3) -0.0032(3)
O1 0.0138(16) 0.0131(15) 0.0124(16) -0.0023(9) -0.0042(9) -0.0044(10)
O2 0.017(4) 0.011(3) 0.012(3) -0.001(3) -0.004(3) -0.005(3)
O3 0.0155(16) 0.0154(16) 0.0159(16) -0.0042(10) -0.0027(9) -0.0061(10)
O4 0.0159(16) 0.0165(16) 0.0159(16) -0.0035(9) -0.0052(9) -0.0056(10)
O5 0.0149(16) 0.0148(15) 0.0141(16) -0.0028(9) -0.0041(9) -0.0056(10)
O6 0.0145(16) 0.0141(15) 0.0142(16) -0.0049(9) -0.0029(9) -0.0052(10)
O7 0.012(3) 0.023(3) 0.006(3) -0.006(3) 0.000(2) -0.008(3)
O8 0.0180(17) 0.0180(16) 0.0176(17) -0.0054(10) -0.0045(9) -0.0061(10)
C1 0.014(2) 0.014(2) 0.014(2) -0.0034(10) -0.0032(10) -0.0049(11)
C2 0.027(3) 0.027(2) 0.026(3) -0.0069(11) -0.0073(11) -0.0087(12)
C3 0.019(2) 0.018(2) 0.018(2) -0.0044(11) -0.0048(10) -0.0059(11)
C4 0.012(2) 0.013(2) 0.012(2) -0.0031(10) -0.0032(10) -0.0039(11)
C5 0.021(2) 0.021(2) 0.021(2) -0.0056(11) -0.0056(11) -0.0071(12)
C6 0.020(2) 0.020(2) 0.020(2) -0.0051(11) -0.0049(11) -0.0067(12)
C7 0.020(2) 0.020(2) 0.019(2) -0.0053(11) -0.0053(11) -0.0064(12)
C8 0.023(2) 0.023(2) 0.022(2) -0.0060(9) -0.0060(9) -0.0077(10)
C9 0.020(2) 0.020(2) 0.020(2) -0.0053(11) -0.0052(11) -0.0068(12)
C10 0.009(2) 0.009(2) 0.009(2) -0.0024(10) -0.0025(10) -0.0030(11)
C11 0.031(2) 0.030(2) 0.031(2) -0.0083(11) -0.0084(11) -0.0103(12)
C12 0.025(2) 0.025(2) 0.025(2) -0.0065(11) -0.0070(11) -0.0084(12)
C13 0.016(2) 0.016(2) 0.016(2) -0.0036(11) -0.0042(10) -0.0056(11)
C14 0.032(3) 0.032(3) 0.032(3) -0.0080(11) -0.0079(11) -0.0114(13)
C15 0.032(3) 0.032(3) 0.031(3) -0.0076(11) -0.0083(11) -0.0107(13)
C16 0.018(2) 0.018(2) 0.018(2) -0.0052(11) -0.0048(10) -0.0060(11)
C17 0.033(3) 0.032(3) 0.033(3) -0.0095(11) -0.0081(11) -0.0106(13)
C18 0.025(2) 0.025(2) 0.025(2) -0.0066(11) -0.0070(11) -0.0081(12)
C19 0.010(2) 0.010(2) 0.010(2) -0.0025(10) -0.0026(10) -0.0032(11)
C20 0.021(2) 0.021(2) 0.021(2) -0.0056(11) -0.0054(11) -0.0072(12)
C21 0.017(2) 0.017(2) 0.017(2) -0.0048(11) -0.0045(10) -0.0056(11)
C22 0.010(5) 0.010(5) 0.004(5) -0.002(4) -0.001(4) -0.001(4)
C23 0.021(5) 0.027(5) 0.020(5) -0.004(4) -0.003(4) -0.007(4)
C24 0.036(3) 0.036(3) 0.036(3) -0.0100(11) -0.0100(11) -0.0124(13)
C22' 0.019(14) 0.019(14) 0.019(14) -0.005(4) -0.005(4) -0.006(5)
N1 0.0128(18) 0.0124(18) 0.0118(18) -0.0031(10) -0.0038(10) -0.0038(10)
N2 0.0112(18) 0.0105(17) 0.0108(18) -0.0031(10) -0.0032(10) -0.0038(10)
N3 0.008(4) 0.009(3) 0.012(4) -0.002(3) -0.002(3) -0.003(3)
N4 0.0127(18) 0.0134(17) 0.0121(18) -0.0030(10) -0.0042(10) -0.0039(10)
N5 0.020(2) 0.0196(19) 0.020(2) -0.0045(10) -0.0048(10) -0.0066(11)
N6 0.0174(19) 0.0162(19) 0.0172(19) -0.0051(10) -0.0044(10) -0.0055(11)
N7 0.0104(18) 0.0105(17) 0.0107(18) -0.0030(10) -0.0033(10) -0.0038(10)
N8 0.0149(18) 0.0146(18) 0.0142(18) -0.0040(10) -0.0028(10) -0.0048(10)

loop_
_atom_type_symbol
_atom_type_description
_atom_type_scat_dispersion_real
_atom_type_scat_dispersion_imag
_atom_type_scat_source
C C 0.0033 0.0016 'International Tables Vol C Tables 4.2.6.8 and 6.1.1.4'
H H 0.0000 0.0000 'International Tables Vol C Tables 4.2.6.8 and 6.1.1.4'
N N 0.0061 0.0033 'International Tables Vol C Tables 4.2.6.8 and 6.1.1.4'
O O 0.0106 0.0060 'International Tables Vol C Tables 4.2.6.8 and 6.1.1.4'
Pb Pb -3.3944 10.1111 'International Tables Vol C Tables 4.2.6.8 and 6.1.1.4'
I I -0.4742 1.8119 'International Tables Vol C Tables 4.2.6.8 and 6.1.1.4'
Ag Ag -0.8971 1.1015 'International Tables Vol C Tables 4.2.6.8 and 6.1.1.4'
Y Y -2.7962 3.5667 'International Tables Vol C Tables 4.2.6.8 and 6.1.1.4'

loop_
_geom_angle_atom_site_label_1
_geom_angle_atom_site_label_2
_geom_angle_atom_site_label_3
_geom_angle
_geom_angle_site_symmetry_1
_geom_angle_site_symmetry_3
I2 Pb1 I2 180.0 . 2_557
I2 Pb1 I3 86.216(15) . .
I2 Pb1 I3 93.784(15) 2_557 .
I2 Pb1 I3 93.784(14) . 2_557
I2 Pb1 I3 86.216(15) 2_557 2_557
I3 Pb1 I3 180.00(2) . 2_557
I2 Pb1 I1 83.491(14) . .
I2 Pb1 I1 96.509(14) 2_557 .
I3 Pb1 I1 85.510(16) . .
I3 Pb1 I1 94.490(16) 2_557 .
I2 Pb1 I1 96.509(14) . 2_557
I2 Pb1 I1 83.491(14) 2_557 2_557
I3 Pb1 I1 94.490(16) . 2_557
I3 Pb1 I1 85.510(16) 2_557 2_557
I1 Pb1 I1 180.0 . 2_557
I1 Pb2 I3 89.469(18) . .
I1 Pb2 I2 86.313(17) . .
I3 Pb2 I2 88.022(17) . .
I1 Pb2 I5 93.146(18) . .
I3 Pb2 I5 97.697(17) . .
I2 Pb2 I5 174.253(18) . .
I1 Pb2 I4 101.666(18) . .
I3 Pb2 I4 168.57(2) . .
I2 Pb2 I4 90.107(16) . .
I5 Pb2 I4 84.395(15) . .
I4 Pb3 I9 93.038(18) . .
I4 Pb3 I5 90.616(17) . .
I9 Pb3 I5 94.004(17) . .
I4 Pb3 I6 88.151(17) . .
I9 Pb3 I6 173.141(17) . .
I5 Pb3 I6 92.737(16) . .
I4 Pb3 I7 88.280(16) . .
I9 Pb3 I7 88.086(15) . .
I5 Pb3 I7 177.687(17) . .
I6 Pb3 I7 85.197(16) . .
I4 Pb3 I8 167.383(18) . .
I9 Pb3 I8 89.297(16) . .
I5 Pb3 I8 101.596(16) . .
I6 Pb3 I8 88.108(16) . .
I7 Pb3 I8 79.402(15) . .
I4 Pb3 Ag1 119.342(19) . .
I9 Pb3 Ag1 123.084(18) . .
I5 Pb3 Ag1 127.584(18) . .
I6 Pb3 Ag1 50.958(16) . .
I7 Pb3 Ag1 51.556(16) . .
I8 Pb3 Ag1 50.058(16) . .
I10 Pb4 I9 88.110(18) . .
I10 Pb4 I11 95.690(17) . .
I9 Pb4 I11 90.416(17) . .
I10 Pb4 I8 96.321(16) . .
I9 Pb4 I8 90.221(16) . .
I11 Pb4 I8 167.987(17) . .
I10 Pb4 I7 105.850(17) . 2_666
I9 Pb4 I7 165.265(17) . 2_666
I11 Pb4 I7 92.807(16) . 2_666
I8 Pb4 I7 83.680(16) . 2_666
I11 Ag1 I8 112.66(3) 2_666 .
I11 Ag1 I6 122.13(3) 2_666 .
I8 Ag1 I6 108.23(3) . .
I11 Ag1 I7 112.98(3) 2_666 .
I8 Ag1 I7 95.68(3) . .
I6 Ag1 I7 101.48(3) . .
I11 Ag1 Pb3 174.58(3) 2_666 .
I8 Ag1 Pb3 64.962(19) . .
I6 Ag1 Pb3 63.132(19) . .
I7 Ag1 Pb3 63.185(18) . .
Pb2 I1 Pb1 75.274(16) . .
Pb2 I2 Pb1 75.328(13) . .
Pb2 I3 Pb1 75.526(15) . .
Pb3 I4 Pb2 75.472(15) . .
Pb3 I5 Pb2 74.840(14) . .
Ag1 I6 Pb3 65.910(19) . .
Ag1 I7 Pb3 65.260(18) . .
Ag1 I7 Pb4 73.92(2) . 2_666
Pb3 I7 Pb4 138.208(19) . 2_666
Ag1 I8 Pb4 95.10(2) . .
Ag1 I8 Pb3 64.979(19) . .
Pb4 I8 Pb3 75.468(14) . .
Pb4 I9 Pb3 82.938(17) . .
Ag1 I11 Pb4 79.95(2) 2_666 .
O6 Y1 O1 85.09(19) . .
O6 Y1 O8 145.7(2) . .
O1 Y1 O8 102.90(19) . .
O6 Y1 O4 109.4(2) . .
O1 Y1 O4 145.0(2) . .
O8 Y1 O4 83.1(2) . .
O6 Y1 O7 75.66(19) . .
O1 Y1 O7 74.45(19) . .
O8 Y1 O7 74.7(2) . .
O4 Y1 O7 139.10(19) . .
O6 Y1 O2 138.96(18) . .
O1 Y1 O2 71.5(2) . .
O8 Y1 O2 73.98(19) . .
O4 Y1 O2 77.37(19) . .
O7 Y1 O2 126.28(19) . .
O6 Y1 O3 69.66(19) . .
O1 Y1 O3 80.01(19) . .
O8 Y1 O3 144.2(2) . .
O4 Y1 O3 76.0(2) . .
O7 Y1 O3 138.2(2) . .
O2 Y1 O3 73.30(18) . .
O6 Y1 O5 75.43(19) . .
O1 Y1 O5 144.5(2) . .
O8 Y1 O5 79.51(19) . .
O4 Y1 O5 70.4(2) . .
O7 Y1 O5 72.11(19) . .
O2 Y1 O5 140.2(2) . .
O3 Y1 O5 118.77(18) . .
C1 O1 Y1 135.6(5) . .
C4 O2 Y1 136.5(5) . .
C7 O3 Y1 133.0(5) . .
C10 O4 Y1 136.8(5) . .
C13 O5 Y1 130.9(6) . .
C16 O6 Y1 149.2(6) . .
C19 O7 Y1 133.2(5) . .
C22' O8 C22 60(2) . .
C22' O8 Y1 135(2) . .
C22 O8 Y1 132.5(6) . .
O1 C1 N1 125.0(8) . .
O1 C1 H1 117.5 . .
N1 C1 H1 117.5 . .
N1 C2 H2A 109.5 . .
N1 C2 H2B 109.5 . .
H2A C2 H2B 109.5 . .
N1 C2 H2C 109.5 . .
H2A C2 H2C 109.5 . .
H2B C2 H2C 109.5 . .
N1 C3 H3A 109.5 . .
N1 C3 H3B 109.5 . .
H3A C3 H3B 109.5 . .
N1 C3 H3C 109.5 . .
H3A C3 H3C 109.5 . .
H3B C3 H3C 109.5 . .
O2 C4 N2 124.2(8) . .
O2 C4 H4 117.9 . .
N2 C4 H4 117.9 . .
N2 C5 H5A 109.5 . .
N2 C5 H5B 109.5 . .
H5A C5 H5B 109.5 . .
N2 C5 H5C 109.5 . .
H5A C5 H5C 109.5 . .
H5B C5 H5C 109.5 . .
N2 C6 H6A 109.5 . .
N2 C6 H6B 109.5 . .
H6A C6 H6B 109.5 . .
N2 C6 H6C 109.5 . .
H6A C6 H6C 109.5 . .
H6B C6 H6C 109.5 . .
O3 C7 N3 124.4(9) . .
O3 C7 H7 117.8 . .
N3 C7 H7 117.8 . .
N3 C8 H8A 109.5 . .
N3 C8 H8B 109.5 . .
H8A C8 H8B 109.5 . .
N3 C8 H8C 109.5 . .
H8A C8 H8C 109.5 . .
H8B C8 H8C 109.5 . .
N3 C9 H9A 109.5 . .
N3 C9 H9B 109.5 . .
H9A C9 H9B 109.5 . .
N3 C9 H9C 109.5 . .
H9A C9 H9C 109.5 . .
H9B C9 H9C 109.5 . .
O4 C10 N4 125.9(8) . .
O4 C10 H10 117.0 . .
N4 C10 H10 117.0 . .
N4 C11 H11A 109.5 . .
N4 C11 H11B 109.5 . .
H11A C11 H11B 109.5 . .
N4 C11 H11C 109.5 . .
H11A C11 H11C 109.5 . .
H11B C11 H11C 109.5 . .
N4 C12 H12A 109.5 . .
N4 C12 H12B 109.5 . .
H12A C12 H12B 109.5 . .
N4 C12 H12C 109.5 . .
H12A C12 H12C 109.5 . .
H12B C12 H12C 109.5 . .
O5 C13 N5 124.4(8) . .
O5 C13 H13 117.8 . .
N5 C13 H13 117.8 . .
N5 C14 H14A 109.5 . .
N5 C14 H14B 109.5 . .
H14A C14 H14B 109.5 . .
N5 C14 H14C 109.5 . .
H14A C14 H14C 109.5 . .
H14B C14 H14C 109.5 . .
N5 C15 H15A 109.5 . .
N5 C15 H15B 109.5 . .
H15A C15 H15B 109.5 . .
N5 C15 H15C 109.5 . .
H15A C15 H15C 109.5 . .
H15B C15 H15C 109.5 . .
O6 C16 N6 124.0(9) . .
O6 C16 H16 118.0 . .
N6 C16 H16 118.0 . .
N6 C17 H17A 109.5 . .
N6 C17 H17B 109.5 . .
H17A C17 H17B 109.5 . .
N6 C17 H17C 109.5 . .
H17A C17 H17C 109.5 . .
H17B C17 H17C 109.5 . .
N6 C18 H18A 109.5 . .
N6 C18 H18B 109.5 . .
H18A C18 H18B 109.5 . .
N6 C18 H18C 109.5 . .
H18A C18 H18C 109.5 . .
H18B C18 H18C 109.5 . .
O7 C19 N7 123.5(8) . .
O7 C19 H19 118.3 . .
N7 C19 H19 118.3 . .
N7 C20 H20A 109.5 . .
N7 C20 H20B 109.5 . .
H20A C20 H20B 109.5 . .
N7 C20 H20C 109.5 . .
H20A C20 H20C 109.5 . .
H20B C20 H20C 109.5 . .
N7 C21 H21A 109.5 . .
N7 C21 H21B 109.5 . .
H21A C21 H21B 109.5 . .
N7 C21 H21C 109.5 . .
H21A C21 H21C 109.5 . .
H21B C21 H21C 109.5 . .
O8 C22 N8 121.8(9) . .
O8 C22' N8 117(5) . .
C1 N1 C3 120.4(7) . .
C1 N1 C2 122.7(7) . .
C3 N1 C2 116.9(7) . .
C4 N2 C5 121.9(7) . .
C4 N2 C6 121.2(7) . .
C5 N2 C6 116.5(6) . .
C7 N3 C8 118.8(7) . .
C7 N3 C9 122.1(8) . .
C8 N3 C9 119.1(7) . .
C10 N4 C12 123.4(7) . .
C10 N4 C11 119.3(8) . .
C12 N4 C11 117.3(7) . .
C13 N5 C15 121.4(8) . .
C13 N5 C14 120.3(8) . .
C15 N5 C14 118.2(7) . .
C16 N6 C18 123.0(8) . .
C16 N6 C17 121.7(8) . .
C18 N6 C17 115.2(8) . .
C19 N7 C20 122.4(7) . .
C19 N7 C21 121.5(7) . .
C20 N7 C21 116.1(7) . .
C22 N8 C22' 54(3) . .
C22 N8 C24 124.5(8) . .
C22' N8 C24 75(3) . .
C22 N8 C23 119.1(8) . .
C22' N8 C23 160(3) . .
C24 N8 C23 116.2(8) . .

loop_
_geom_bond_atom_site_label_1
_geom_bond_atom_site_label_2
_geom_bond_distance
_geom_bond_site_symmetry_2
Pb1 I2 3.2068(5) .
Pb1 I2 3.2068(5) 2_557
Pb1 I3 3.2284(6) .
Pb1 I3 3.2284(6) 2_557
Pb1 I1 3.2696(6) .
Pb1 I1 3.2696(6) 2_557
Pb2 I1 3.1213(7) .
Pb2 I3 3.1463(7) .
Pb2 I2 3.1830(6) .
Pb2 I5 3.2722(6) .
Pb2 I4 3.3001(6) .
Pb3 I4 3.0654(6) .
Pb3 I9 3.1247(6) .
Pb3 I5 3.1441(6) .
Pb3 I6 3.3152(6) .
Pb3 I7 3.3339(6) .
Pb3 I8 3.3923(6) .
Pb3 Ag1 3.3927(8) .
Pb4 I10 3.0161(7) .
Pb4 I9 3.1107(7) .
Pb4 I11 3.1560(6) .
Pb4 I8 3.3547(6) .
Pb4 I7 3.3803(7) 2_666
Ag1 I11 2.7534(9) 2_666
Ag1 I8 2.8706(9) .
Ag1 I6 2.8865(9) .
Ag1 I7 2.9258(9) .
I7 Pb4 3.3803(7) 2_666
I11 Ag1 2.7534(9) 2_666
Y1 O6 2.305(6) .
Y1 O1 2.308(5) .
Y1 O8 2.309(6) .
Y1 O4 2.313(6) .
Y1 O7 2.355(6) .
Y1 O2 2.355(5) .
Y1 O3 2.374(5) .
Y1 O5 2.392(5) .
O1 C1 1.217(10) .
O2 C4 1.248(9) .
O3 C7 1.238(10) .
O4 C10 1.216(10) .
O5 C13 1.233(10) .
O6 C16 1.234(9) .
O7 C19 1.250(9) .
O8 C22' 1.23(7) .
O8 C22 1.241(10) .
C1 N1 1.333(10) .
C1 H1 0.9300 .
C2 N1 1.459(11) .
C2 H2A 0.9600 .
C2 H2B 0.9600 .
C2 H2C 0.9600 .
C3 N1 1.443(10) .
C3 H3A 0.9600 .
C3 H3B 0.9600 .
C3 H3C 0.9600 .
C4 N2 1.296(9) .
C4 H4 0.9300 .
C5 N2 1.456(10) .
C5 H5A 0.9600 .
C5 H5B 0.9600 .
C5 H5C 0.9600 .
C6 N2 1.471(9) .
C6 H6A 0.9600 .
C6 H6B 0.9600 .
C6 H6C 0.9600 .
C7 N3 1.326(10) .
C7 H7 0.9300 .
C8 N3 1.445(11) .
C8 H8A 0.9600 .
C8 H8B 0.9600 .
C8 H8C 0.9600 .
C9 N3 1.446(10) .
C9 H9A 0.9600 .
C9 H9B 0.9600 .
C9 H9C 0.9600 .
C10 N4 1.319(10) .
C10 H10 0.9300 .
C11 N4 1.478(10) .
C11 H11A 0.9600 .
C11 H11B 0.9600 .
C11 H11C 0.9600 .
C12 N4 1.453(11) .
C12 H12A 0.9600 .
C12 H12B 0.9600 .
C12 H12C 0.9600 .
C13 N5 1.327(10) .
C13 H13 0.9300 .
C14 N5 1.453(11) .
C14 H14A 0.9600 .
C14 H14B 0.9600 .
C14 H14C 0.9600 .
C15 N5 1.447(12) .
C15 H15A 0.9600 .
C15 H15B 0.9600 .
C15 H15C 0.9600 .
C16 N6 1.329(10) .
C16 H16 0.9300 .
C17 N6 1.477(11) .
C17 H17A 0.9600 .
C17 H17B 0.9600 .
C17 H17C 0.9600 .
C18 N6 1.442(12) .
C18 H18A 0.9600 .
C18 H18B 0.9600 .
C18 H18C 0.9600 .
C19 N7 1.314(10) .
C19 H19 0.9300 .
C20 N7 1.475(11) .
C20 H20A 0.9600 .
C20 H20B 0.9600 .
C20 H20C 0.9600 .
C21 N7 1.486(10) .
C21 H21A 0.9600 .
C21 H21B 0.9600 .
C21 H21C 0.9600 .
C22 N8 1.334(11) .
C23 N8 1.491(10) .
C24 N8 1.452(11) .
C22' N8 1.40(2) .
